data_8000504
loop_
_publ_author_name
'Huang, Xue-Qin'
'Zhang, Hua'
'Wang, Fang'
'Gan, Tian'
'Xu, Zhe-Kun'
'Wang, Zhong-Xia'

_publ_section_title
;
 A Photoluminescent Lead Bromide Hybrid Perovskite Molecular Ferroelastic
 Semiconductor with Sequential High-<i>T</i><sub>c</sub> Phase
 Transitions.
;
_journal_issue 21
_journal_name_full 'The journal of physical chemistry letters'
_journal_page_first 5221
_journal_page_last 5227
_journal_paper_doi 10.1021/acs.jpclett.1c01473
_journal_volume 12
_journal_year 2021
_chemical_formula_sum 'C3.2 H8 Br1.2 N0.4 O0.4 Pb0.4'
_chemical_formula_weight 237.27
_space_group_crystal_system hexagonal
_space_group_IT_number 194
_space_group_name_Hall '-P 6c 2c'
_space_group_name_H-M_alt 'P 63/m m c'
_audit_creation_method SHELXL-2014/7
_cell_angle_alpha 90
_cell_angle_beta 90
_cell_angle_gamma 120
_cell_formula_units_Z 5
_cell_length_a 9.556(4)
_cell_length_b 9.556(4)
_cell_length_c 7.900(2)
_cell_measurement_reflns_used 198
_cell_measurement_temperature 473(2)
_cell_measurement_theta_max 17.3960
_cell_measurement_theta_min 2.4070
_cell_volume 624.8(4)
_computing_cell_refinement 'CrysAlisPro 1.171.40.14e (Rigaku OD, 2018)'
_computing_data_collection 'CrysAlisPro 1.171.40.14e (Rigaku OD, 2018)'
_computing_data_reduction 'CrysAlisPro 1.171.40.14e (Rigaku OD, 2018)'
_computing_molecular_graphics 'Bruker SHELXTL'
_computing_publication_material 'Bruker SHELXTL'
_computing_structure_refinement 'SHELXL-2014/7 (Sheldrick, 2014)'
_diffrn_ambient_temperature 473(2)
_diffrn_measured_fraction_theta_full 1.000
_diffrn_measured_fraction_theta_max 0.905
_diffrn_measurement_device_type 'XtaLAB Synergy R, DW system, HyPix'
_diffrn_measurement_method \w
_diffrn_radiation_type MoK\a
_diffrn_radiation_wavelength 0.71073
_diffrn_reflns_av_R_equivalents 0.2741
_diffrn_reflns_av_unetI/netI 0.1253
_diffrn_reflns_Laue_measured_fraction_full 1.000
_diffrn_reflns_Laue_measured_fraction_max 0.905
_diffrn_reflns_limit_h_max 12
_diffrn_reflns_limit_h_min -13
_diffrn_reflns_limit_k_max 13
_diffrn_reflns_limit_k_min -12
_diffrn_reflns_limit_l_max 9
_diffrn_reflns_limit_l_min -10
_diffrn_reflns_number 3009
_diffrn_reflns_point_group_measured_fraction_full 1.000
_diffrn_reflns_point_group_measured_fraction_max 0.905
_diffrn_reflns_theta_full 25.242
_diffrn_reflns_theta_max 30.548
_diffrn_reflns_theta_min 2.461
_diffrn_source 'Rotating-anode X-ray tube'
_exptl_absorpt_coefficient_mu 23.068
_exptl_absorpt_correction_T_max 0.026
_exptl_absorpt_correction_T_min 0.017
_exptl_absorpt_process_details 'CrysAlisPro 1.171.40.14e (Rigaku OD, 2018)'
_exptl_crystal_colour Colorless
_exptl_crystal_density_diffrn 3.153
_exptl_crystal_density_method 'not measured'
_exptl_crystal_description Block
_exptl_crystal_F_000 540
_exptl_crystal_size_max 0.3
_exptl_crystal_size_mid 0.2
_exptl_crystal_size_min 0.2
_refine_diff_density_max 0.490
_refine_diff_density_min -0.545
_refine_diff_density_rms 0.116
_refine_ls_extinction_method none
_refine_ls_goodness_of_fit_ref 1.273
_refine_ls_hydrogen_treatment undef
_refine_ls_matrix_type full
_refine_ls_number_parameters 19
_refine_ls_number_reflns 363
_refine_ls_number_restraints 54
_refine_ls_restrained_S_all 1.183
_refine_ls_R_factor_all 0.4816
_refine_ls_R_factor_gt 0.3061
_refine_ls_shift/su_max 0.012
_refine_ls_shift/su_mean 0.005
_refine_ls_structure_factor_coef Fsqd
_refine_ls_weighting_details 'w=1/[\s^2^(Fo^2^)+38.1180P] where P=(Fo^2^+2Fc^2^)/3'
_refine_ls_weighting_scheme calc
_refine_ls_wR_factor_gt 0.3010
_refine_ls_wR_factor_ref 0.3588
_reflns_Friedel_coverage 0.000
_reflns_number_gt 158
_reflns_number_total 363
_reflns_threshold_expression 'I > 2\s(I)'
_cod_data_source_file jz1c01473_si_003.cif
_cod_data_source_block DeanolPbBr3_463K
_cod_depositor_comments 'Adding full bibliography for 8000502--8000504.cif.'
_cod_original_cell_volume 624.7(5)
_cod_original_formula_sum 'C3.20 H8 Br1.20 N0.40 O0.40 Pb0.40'
_cod_database_code 8000504
_shelx_shelxl_version_number 2014/7
_shelx_space_group_comment
;
The symmetry employed for this shelxl refinement is uniquely defined
by the following loop, which should always be used as a source of
symmetry information in preference to the above space-group names.
They are only intended as comments.
;

loop_
_space_group_symop_operation_xyz
'x, y, z'
'-y, x-y, z'
'-x+y, -x, z'
'-x, -y, z+1/2'
'y, -x+y, z+1/2'
'x-y, x, z+1/2'
'y, x, -z'
'x-y, -y, -z'
'-x, -x+y, -z'
'-y, -x, -z+1/2'
'-x+y, y, -z+1/2'
'x, x-y, -z+1/2'
'-x, -y, -z'
'y, -x+y, -z'
'x-y, x, -z'
'x, y, -z-1/2'
'-y, x-y, -z-1/2'
'-x+y, -x, -z-1/2'
'-y, -x, z'
'-x+y, y, z'
'x, x-y, z'
'y, x, z-1/2'
'x-y, -y, z-1/2'
'-x, -x+y, z-1/2'

loop_
_atom_site_label
_atom_site_type_symbol
_atom_site_fract_x
_atom_site_fract_y
_atom_site_fract_z
_atom_site_U_iso_or_equiv
_atom_site_adp_type
_atom_site_occupancy
_atom_site_site_symmetry_order
_atom_site_calc_flag
_atom_site_refinement_flags_posn
_atom_site_refinement_flags_adp
_atom_site_refinement_flags_occupancy
_atom_site_disorder_assembly
_atom_site_disorder_group
Pb1 Pb 0.0000 0.0000 0.5000 0.219(6) Uani 1 12 d S T P . .
Br1 Br 0.1367(11) 0.273(2) 0.2500 0.356(13) Uani 1 4 d S T P . .
C1 C 0.6668(11) 0.333(2) 0.2500 1.378(10) Uani 1 12 d R TU P . .
C2 C 0.5847(11) 0.415(2) 0.2500 1.378(11) Uani 1 4 d R TU P . .
C3 C 0.6176(11) 0.382(2) 0.0614 1.378(12) Uani 1 2 d R TU P . .
C6 C 0.4565(11) 0.228(2) 0.2500 1.378(12) Uani 1 4 d R TU P . .

loop_
_atom_site_aniso_label
_atom_site_aniso_U_11
_atom_site_aniso_U_22
_atom_site_aniso_U_33
_atom_site_aniso_U_23
_atom_site_aniso_U_13
_atom_site_aniso_U_12
Pb1 0.281(8) 0.281(8) 0.096(4) 0.000 0.000 0.141(4)
Br1 0.52(3) 0.263(19) 0.199(10) 0.000 0.000 0.132(10)
C1 1.378(9) 1.378(9) 1.378(13) 0.000 0.000 0.689(5)
C2 1.378(11) 1.378(11) 1.378(13) 0.000 0.000 0.689(8)
C3 1.378(11) 1.378(11) 1.378(14) 0.000(6) 0.000(6) 0.689(8)
C6 1.378(12) 1.378(13) 1.378(14) 0.000 0.000 0.689(6)

loop_
_atom_type_symbol
_atom_type_description
_atom_type_scat_dispersion_real
_atom_type_scat_dispersion_imag
_atom_type_scat_source
C C 0.0033 0.0016 'International Tables Vol C Tables 4.2.6.8 and 6.1.1.4'
H H 0.0000 0.0000 'International Tables Vol C Tables 4.2.6.8 and 6.1.1.4'
N N 0.0061 0.0033 'International Tables Vol C Tables 4.2.6.8 and 6.1.1.4'
Br Br -0.2901 2.4595 'International Tables Vol C Tables 4.2.6.8 and 6.1.1.4'
Pb Pb -3.3944 10.1111 'International Tables Vol C Tables 4.2.6.8 and 6.1.1.4'
O O 0.0106 0.0060 'International Tables Vol C Tables 4.2.6.8 and 6.1.1.4'

loop_
_geom_angle_atom_site_label_1
_geom_angle_atom_site_label_2
_geom_angle_atom_site_label_3
_geom_angle
_geom_angle_site_symmetry_1
_geom_angle_site_symmetry_3
_geom_angle_publ_flag
Br1 Pb1 Br1 180.0 14_556 2 ?
Br1 Pb1 Br1 81.5(3) 14_556 15_556 ?
Br1 Pb1 Br1 98.5(3) 2 15_556 ?
Br1 Pb1 Br1 98.5(3) 14_556 3 ?
Br1 Pb1 Br1 81.5(3) 2 3 ?
Br1 Pb1 Br1 180.0 15_556 3 ?
Br1 Pb1 Br1 81.5(3) 14_556 13_556 ?
Br1 Pb1 Br1 98.5(4) 2 13_556 ?
Br1 Pb1 Br1 81.5(3) 15_556 13_556 ?
Br1 Pb1 Br1 98.5(3) 3 13_556 ?
Br1 Pb1 Br1 98.5(4) 14_556 . ?
Br1 Pb1 Br1 81.5(3) 2 . ?
Br1 Pb1 Br1 98.5(3) 15_556 . ?
Br1 Pb1 Br1 81.5(3) 3 . ?
Br1 Pb1 Br1 180.0 13_556 . ?
Pb1 Br1 Pb1 82.2(5) 4_554 . ?
C2 C1 C2 120.1(7) 3_665 2_655 ?
C2 C1 C2 120.0(13) 3_665 . ?
C2 C1 C2 119.9(7) 2_655 . ?
C2 C1 C3 61.4 3_665 18_666 ?
C2 C1 C3 103.9(7) 2_655 18_666 ?
C2 C1 C3 103.8(10) . 18_666 ?
C2 C1 C3 61.4 3_665 3_665 ?
C2 C1 C3 103.9(7) 2_655 3_665 ?
C2 C1 C3 103.8(10) . 3_665 ?
C3 C1 C3 122.8 18_666 3_665 ?
C2 C1 C3 103.9(3) 3_665 2_655 ?
C2 C1 C3 61.4(8) 2_655 2_655 ?
C2 C1 C3 103.81(11) . 2_655 ?
C3 C1 C3 152.3(9) 18_666 2_655 ?
C3 C1 C3 49.0(4) 3_665 2_655 ?
C2 C1 C3 103.9(3) 3_665 17_656 ?
C2 C1 C3 61.4(8) 2_655 17_656 ?
C2 C1 C3 103.81(11) . 17_656 ?
C3 C1 C3 49.0(4) 18_666 17_656 ?
C3 C1 C3 152.3(9) 3_665 17_656 ?
C3 C1 C3 122.8(16) 2_655 17_656 ?
C2 C1 C3 103.9(6) 3_665 16_556 ?
C2 C1 C3 103.8(3) 2_655 16_556 ?
C2 C1 C3 61.4 . 16_556 ?
C3 C1 C3 49.0(6) 18_666 16_556 ?
C3 C1 C3 152.3(10) 3_665 16_556 ?
C3 C1 C3 152.2(8) 2_655 16_556 ?
C3 C1 C3 49.0(4) 17_656 16_556 ?
C2 C1 C3 103.9(6) 3_665 . ?
C2 C1 C3 103.8(3) 2_655 . ?
C2 C1 C3 61.4 . . ?
C3 C1 C3 152.3(10) 18_666 . ?
C3 C1 C3 49.0(6) 3_665 . ?
C3 C1 C3 49.0(4) 2_655 . ?
C3 C1 C3 152.2(8) 17_656 . ?
C3 C1 C3 122.7 16_556 . ?
C2 C1 C6 60.0(3) 3_665 2_655 ?
C2 C1 C6 60.1(4) 2_655 2_655 ?
C2 C1 C6 180.0(11) . 2_655 ?
C3 C1 C6 76.2(5) 18_666 2_655 ?
C3 C1 C6 76.2(5) 3_665 2_655 ?
C3 C1 C6 76.2(3) 2_655 2_655 ?
C3 C1 C6 76.2(3) 17_656 2_655 ?
C3 C1 C6 118.6 16_556 2_655 ?
C3 C1 C6 118.6 . 2_655 ?
C2 C1 C6 60.0(8) 3_665 3_665 ?
C2 C1 C6 179.89(14) 2_655 3_665 ?
C2 C1 C6 59.9(5) . 3_665 ?
C3 C1 C6 76.2(7) 18_666 3_665 ?
C3 C1 C6 76.2(7) 3_665 3_665 ?
C3 C1 C6 118.6(8) 2_655 3_665 ?
C3 C1 C6 118.6(8) 17_656 3_665 ?
C3 C1 C6 76.1(2) 16_556 3_665 ?
C3 C1 C6 76.1(2) . 3_665 ?
C6 C1 C6 120.0(5) 2_655 3_665 ?
C2 C1 C6 180.0(13) 3_665 . ?
C2 C1 C6 59.9(7) 2_655 . ?
C2 C1 C6 60.0 . . ?
C3 C1 C6 118.6 18_666 . ?
C3 C1 C6 118.6 3_665 . ?
C3 C1 C6 76.1(9) 2_655 . ?
C3 C1 C6 76.1(9) 17_656 . ?
C3 C1 C6 76.1 16_556 . ?
C3 C1 C6 76.1 . . ?
C6 C1 C6 120.0(11) 2_655 . ?
C6 C1 C6 119.9(5) 3_665 . ?
C1 C2 C6 72.0(11) . 3_665 ?
C1 C2 C3 69.9 . . ?
C6 C2 C3 83.9(4) 3_665 . ?
C1 C2 C3 69.9 . 16_556 ?
C6 C2 C3 83.9(4) 3_665 16_556 ?
C3 C2 C3 139.8 . 16_556 ?
C1 C2 C6 72.0 . . ?
C6 C2 C6 144.1(11) 3_665 . ?
C3 C2 C6 83.9 . . ?
C3 C2 C6 83.9 16_556 . ?
C3 C3 C3 60.0 2_655 3_665 ?
C3 C3 C2 107.3(2) 2_655 . ?
C3 C3 C2 107.3(2) 3_665 . ?
C3 C3 C1 65.5(3) 2_655 . ?
C3 C3 C1 65.5(3) 3_665 . ?
C2 C3 C1 48.8 . . ?
C2 C6 C2 95.9(11) 2_655 . ?
C2 C6 C1 48.0(11) 2_655 . ?
C2 C6 C1 48.0 . . ?

loop_
_geom_bond_atom_site_label_1
_geom_bond_atom_site_label_2
_geom_bond_distance
_geom_bond_site_symmetry_2
_geom_bond_publ_flag
Pb1 Br1 3.004(14) 14_556 ?
Pb1 Br1 3.004(14) 2 ?
Pb1 Br1 3.004(14) 15_556 ?
Pb1 Br1 3.004(14) 3 ?
Pb1 Br1 3.004(14) 13_556 ?
Pb1 Br1 3.004(14) . ?
Br1 Pb1 3.004(14) 4_554 ?
C1 C2 1.3574 3_665 ?
C1 C2 1.36(3) 2_655 ?
C1 C2 1.3591 . ?
C1 C3 1.6966 18_666 ?
C1 C3 1.6966 3_665 ?
C1 C3 1.697(13) 2_655 ?
C1 C3 1.697(13) 17_656 ?
C1 C3 1.6975 16_556 ?
C1 C3 1.6975 . ?
C1 C6 1.7384 2_655 ?
C1 C6 1.74(3) 3_665 ?
C1 C6 1.7402 . ?
C2 C6 1.583(7) 3_665 ?
C2 C3 1.5865 . ?
C2 C3 1.5865 16_556 ?
C2 C6 1.5844 . ?
C3 C3 1.408(16) 2_655 ?
C3 C3 1.408(16) 3_665 ?
C6 C2 1.583(7) 2_655 ?
